data_7039026
loop_
_publ_author_name
'Wr\'obel, Zbigniew'
'Justyniak, Iwona'
'Dranka, Izabela'
'Lewi\'nski, Janusz'

_publ_section_title
;
 Structural diversity of alkylzinc complexes with pyrrole-based
 N,O-ligands: from molecular complexes to coordination polymers.
;
_journal_issue 17
_journal_name_full 'Dalton transactions (Cambridge, England : 2003)'
_journal_page_first 7240
_journal_page_last 7243
_journal_paper_doi 10.1039/c6dt00674d
_journal_volume 45
_journal_year 2016
_chemical_formula_sum 'C21 H26 N2 O2 Zn2'
_chemical_formula_weight 469.18
_space_group_crystal_system monoclinic
_space_group_IT_number 14
_space_group_name_Hall '-P 2ybc'
_space_group_name_H-M_alt 'P 1 21/c 1'
_symmetry_space_group_name_Hall '-P 2ybc'
_symmetry_space_group_name_H-M 'P 1 21/c 1'
_atom_sites_solution_hydrogens geom
_audit_creation_method SHELXL-2014/7
_audit_update_record
;
2016-03-29 deposited with the CCDC.
2016-04-14 downloaded from the CCDC.
;
_cell_angle_alpha 90
_cell_angle_beta 100.267(3)
_cell_angle_gamma 90
_cell_formula_units_Z 2
_cell_length_a 9.3370(9)
_cell_length_b 5.4990(4)
_cell_length_c 20.667(2)
_cell_measurement_reflns_used 10650
_cell_measurement_temperature 100(2)
_cell_measurement_theta_max 27.485
_cell_measurement_theta_min 0.998
_cell_volume 1044.14(16)
_computing_cell_refinement 'Denzo & Scalepak (Otwinowski, Minor, 1997)'
_computing_data_collection 'Collect (Nonius B.V. 1998)'
_computing_data_reduction 'Denzo & Scalepak (Otwinowski, Minor, 1997)'
_computing_molecular_graphics 'Diamond Version 3.i'
_computing_publication_material 'WinGX - Version 2014.1'
_computing_structure_refinement 'SHELXL-2014/7 (Sheldrick, 2014)'
_computing_structure_solution 'SHELXS-97 (Sheldrick, 1990)'
_diffrn_ambient_temperature 100(2)
_diffrn_measured_fraction_theta_full 0.950
_diffrn_measured_fraction_theta_max 0.934
_diffrn_measurement_device_type 'Nonius Kappa-CCD'
_diffrn_measurement_method 'area detector \w scans'
_diffrn_radiation_type MoK\a
_diffrn_radiation_wavelength 0.71073
_diffrn_reflns_av_R_equivalents 0.0393
_diffrn_reflns_av_unetI/netI 0.0497
_diffrn_reflns_Laue_measured_fraction_full 0.950
_diffrn_reflns_Laue_measured_fraction_max 0.934
_diffrn_reflns_limit_h_max 12
_diffrn_reflns_limit_h_min -11
_diffrn_reflns_limit_k_max 6
_diffrn_reflns_limit_k_min -7
_diffrn_reflns_limit_l_max 26
_diffrn_reflns_limit_l_min -26
_diffrn_reflns_number 3321
_diffrn_reflns_point_group_measured_fraction_full 0.950
_diffrn_reflns_point_group_measured_fraction_max 0.934
_diffrn_reflns_theta_full 25.242
_diffrn_reflns_theta_max 27.482
_diffrn_reflns_theta_min 2.710
_diffrn_source 'fine-focus sealed tube'
_exptl_absorpt_coefficient_mu 2.314
_exptl_absorpt_correction_T_max 0.793
_exptl_absorpt_correction_T_min 0.684
_exptl_absorpt_correction_type multi-scan
_exptl_absorpt_process_details 'Scalepak (Otwinowski, Minor, 1997)'
_exptl_crystal_colour colorless
_exptl_crystal_density_diffrn 1.492
_exptl_crystal_description needle
_exptl_crystal_F_000 484
_exptl_crystal_size_max 0.28
_exptl_crystal_size_mid 0.14
_exptl_crystal_size_min 0.10
_refine_diff_density_max 0.704
_refine_diff_density_min -0.609
_refine_diff_density_rms 0.120
_refine_ls_extinction_method none
_refine_ls_goodness_of_fit_ref 1.063
_refine_ls_hydrogen_treatment constr
_refine_ls_matrix_type full
_refine_ls_number_parameters 109
_refine_ls_number_reflns 2232
_refine_ls_number_restraints 0
_refine_ls_restrained_S_all 1.063
_refine_ls_R_factor_all 0.0652
_refine_ls_R_factor_gt 0.0508
_refine_ls_shift/su_max 0.001
_refine_ls_shift/su_mean 0.000
_refine_ls_structure_factor_coef Fsqd
_refine_ls_weighting_details 'w=1/[\s^2^(Fo^2^)+6.0076P] where P=(Fo^2^+2Fc^2^)/3'
_refine_ls_weighting_scheme calc
_refine_ls_wR_factor_gt 0.1007
_refine_ls_wR_factor_ref 0.1064
_reflns_Friedel_coverage 0.000
_reflns_number_gt 1880
_reflns_number_total 2232
_reflns_threshold_expression 'I > 2\s(I)'
_cod_data_source_file c6dt00674d2.cif
_cod_data_source_block shelx_comp3
_cod_depositor_comments 'Adding full bibliography for 7039025--7039027.cif.'
_cod_database_code 7039026
_shelx_shelxl_version_number 2014/7
_shelx_space_group_comment
;
The symmetry employed for this shelxl refinement is uniquely defined
by the following loop, which should always be used as a source of
symmetry information in preference to the above space-group names.
They are only intended as comments.
;

loop_
_space_group_symop_operation_xyz
'x, y, z'
'-x, y+1/2, -z+1/2'
'-x, -y, -z'
'x, -y-1/2, z-1/2'

loop_
_atom_site_label
_atom_site_type_symbol
_atom_site_fract_x
_atom_site_fract_y
_atom_site_fract_z
_atom_site_U_iso_or_equiv
_atom_site_adp_type
_atom_site_occupancy
_atom_site_site_symmetry_order
_atom_site_calc_flag
_atom_site_refinement_flags_posn
_atom_site_refinement_flags_adp
_atom_site_refinement_flags_occupancy
_atom_site_disorder_assembly
_atom_site_disorder_group
C1 C 0.9715(5) 0.4887(8) 0.1058(2) 0.0232(9) Uani 1 1 d . . . . .
H1A H 0.8671 0.4534 0.1045 0.028 Uiso 1 1 calc R U . . .
H1B H 0.9783 0.6077 0.0705 0.028 Uiso 1 1 calc R U . . .
C2 C 1.0478(5) 0.2536(9) 0.0912(2) 0.0279(10) Uani 1 1 d . . . . .
H2A H 1.0020 0.1908 0.0481 0.042 Uiso 1 1 calc R U . . .
H2B H 1.1509 0.2870 0.0911 0.042 Uiso 1 1 calc R U . . .
H2C H 1.0394 0.1325 0.1251 0.042 Uiso 1 1 calc R U . . .
C3 C 1.3254(4) 0.9655(7) 0.2403(2) 0.0191(8) Uani 1 1 d . . . . .
H3 H 1.3171 1.0826 0.2060 0.023 Uiso 1 1 calc R U . . .
C4 C 1.4366(4) 0.9653(8) 0.2969(2) 0.0201(9) Uani 1 1 d . . . . .
H4 H 1.5139 1.0792 0.3071 0.024 Uiso 1 1 calc R U . . .
C5 C 1.4108(4) 0.7671(8) 0.3344(2) 0.0184(8) Uani 1 1 d . . . . .
H5 H 1.4666 0.7177 0.3753 0.022 Uiso 1 1 calc R U . . .
C6 C 1.2843(4) 0.6529(7) 0.29944(19) 0.0161(8) Uani 1 1 d . . . . .
C7 C 1.2040(4) 0.4547(8) 0.3140(2) 0.0174(8) Uani 1 1 d . . . . .
H7 H 1.2364 0.3648 0.3531 0.021 Uiso 1 1 calc R U . . .
O1 O 1.0859(3) 0.3903(5) 0.27529(13) 0.0167(6) Uani 1 1 d . . . . .
Zn1 Zn 1.05127(5) 0.63769(8) 0.19096(2) 0.01623(14) Uani 1 1 d . . . . .
N1 N 1.2340(4) 0.7795(6) 0.24153(16) 0.0163(7) Uani 1 1 d . . . . .
C8 C 1.6973(10) 0.2205(17) 0.4481(4) 0.0250(19) Uiso 0.5 1 d . . P A -1
H8A H 1.6443 0.0887 0.4223 0.037 Uiso 0.5 1 calc R U P A -1
H8B H 1.7715 0.1514 0.4828 0.037 Uiso 0.5 1 calc R U P A -1
H8C H 1.7444 0.3232 0.4192 0.037 Uiso 0.5 1 calc R U P A -1
C9 C 1.6145(7) 0.3399(12) 0.4723(3) 0.024(2) Uiso 0.5 1 d G . P A -1
C10 C 1.4703(7) 0.2656(11) 0.4653(3) 0.025(2) Uiso 0.5 1 d G . P A -1
H10 H 1.4402 0.1177 0.4433 0.030 Uiso 0.5 1 calc R U P A -1
C11 C 1.3701(6) 0.4079(13) 0.4905(4) 0.024(2) Uiso 0.5 1 d G . P A -1
H11 H 1.2715 0.3572 0.4857 0.028 Uiso 0.5 1 calc R U P A -1
C12 C 1.4142(7) 0.6244(12) 0.5227(3) 0.025(2) Uiso 0.5 1 d G . P A -1
H12 H 1.3457 0.7217 0.5399 0.030 Uiso 0.5 1 calc R U P A -1
C13 C 1.5584(7) 0.6987(11) 0.5297(3) 0.021(2) Uiso 0.5 1 d G . P A -1
H13 H 1.5885 0.8466 0.5517 0.025 Uiso 0.5 1 calc R U P A -1
C14 C 1.6586(6) 0.5564(12) 0.5045(3) 0.024(2) Uiso 0.5 1 d G . P A -1
H14 H 1.7572 0.6071 0.5093 0.029 Uiso 0.5 1 calc R U P A -1

loop_
_atom_site_aniso_label
_atom_site_aniso_U_11
_atom_site_aniso_U_22
_atom_site_aniso_U_33
_atom_site_aniso_U_23
_atom_site_aniso_U_13
_atom_site_aniso_U_12
C1 0.026(2) 0.023(2) 0.020(2) -0.0001(18) 0.0060(18) 0.0004(18)
C2 0.036(3) 0.027(2) 0.023(2) -0.0029(19) 0.008(2) 0.001(2)
C3 0.016(2) 0.0152(19) 0.027(2) 0.0019(17) 0.0074(16) 0.0003(16)
C4 0.016(2) 0.017(2) 0.029(2) -0.0026(17) 0.0064(17) -0.0030(16)
C5 0.014(2) 0.023(2) 0.0176(19) -0.0034(17) 0.0023(15) -0.0048(16)
C6 0.0124(19) 0.017(2) 0.0191(19) -0.0006(16) 0.0046(15) -0.0004(15)
C7 0.0130(19) 0.020(2) 0.019(2) 0.0019(16) 0.0035(15) 0.0030(16)
O1 0.0114(13) 0.0174(14) 0.0208(14) 0.0015(12) 0.0015(10) 0.0029(11)
Zn1 0.0135(2) 0.0169(2) 0.0182(2) -0.0010(2) 0.00267(16) 0.00144(19)
N1 0.0141(17) 0.0159(17) 0.0202(17) 0.0004(14) 0.0067(13) 0.0022(13)

loop_
_atom_type_symbol
_atom_type_description
_atom_type_scat_dispersion_real
_atom_type_scat_dispersion_imag
_atom_type_scat_source
C C 0.0033 0.0016 'International Tables Vol C Tables 4.2.6.8 and 6.1.1.4'
H H 0.0000 0.0000 'International Tables Vol C Tables 4.2.6.8 and 6.1.1.4'
O O 0.0106 0.0060 'International Tables Vol C Tables 4.2.6.8 and 6.1.1.4'
Zn Zn 0.2839 1.4301 'International Tables Vol C Tables 4.2.6.8 and 6.1.1.4'
N N 0.0061 0.0033 'International Tables Vol C Tables 4.2.6.8 and 6.1.1.4'

loop_
_geom_angle_atom_site_label_1
_geom_angle_atom_site_label_2
_geom_angle_atom_site_label_3
_geom_angle
_geom_angle_site_symmetry_1
_geom_angle_site_symmetry_3
C2 C1 Zn1 114.4(3) . .
C2 C1 H1A 108.7 . .
Zn1 C1 H1A 108.7 . .
C2 C1 H1B 108.7 . .
Zn1 C1 H1B 108.7 . .
H1A C1 H1B 107.6 . .
C1 C2 H2A 109.5 . .
C1 C2 H2B 109.5 . .
H2A C2 H2B 109.5 . .
C1 C2 H2C 109.5 . .
H2A C2 H2C 109.5 . .
H2B C2 H2C 109.5 . .
N1 C3 C4 111.1(4) . .
N1 C3 H3 124.5 . .
C4 C3 H3 124.5 . .
C5 C4 C3 106.7(4) . .
C5 C4 H4 126.6 . .
C3 C4 H4 126.6 . .
C4 C5 C6 106.0(4) . .
C4 C5 H5 127.0 . .
C6 C5 H5 127.0 . .
C7 C6 N1 117.8(3) . .
C7 C6 C5 132.2(4) . .
N1 C6 C5 109.9(3) . .
O1 C7 C6 121.2(4) . .
O1 C7 H7 119.4 . .
C6 C7 H7 119.4 . .
C7 O1 Zn1 118.8(2) . 2_745
C7 O1 Zn1 108.1(2) . .
Zn1 O1 Zn1 131.75(13) 2_745 .
C1 Zn1 N1 141.74(16) . .
C1 Zn1 O1 114.77(15) . 2_755
N1 Zn1 O1 94.77(12) . 2_755
C1 Zn1 O1 115.65(15) . .
N1 Zn1 O1 80.48(12) . .
O1 Zn1 O1 99.18(5) 2_755 .
C3 N1 C6 106.3(3) . .
C3 N1 Zn1 141.2(3) . .
C6 N1 Zn1 112.4(3) . .
C9 C8 H8A 109.5 . .
C9 C8 H8B 109.5 . .
H8A C8 H8B 109.5 . .
C9 C8 H8C 109.5 . .
H8A C8 H8C 109.5 . .
H8B C8 H8C 109.5 . .
C8 C9 C10 119.0(6) . .
C8 C9 C14 121.0(6) . .
C10 C9 C14 120.0 . .
C11 C10 C9 120.0 . .
C11 C10 H10 120.0 . .
C9 C10 H10 120.0 . .
C10 C11 C12 120.0 . .
C10 C11 H11 120.0 . .
C12 C11 H11 120.0 . .
C13 C12 C11 120.0 . .
C13 C12 H12 120.0 . .
C11 C12 H12 120.0 . .
C12 C13 C14 120.0 . .
C12 C13 H13 120.0 . .
C14 C13 H13 120.0 . .
C13 C14 C9 120.0 . .
C13 C14 H14 120.0 . .
C9 C14 H14 120.0 . .

loop_
_geom_bond_atom_site_label_1
_geom_bond_atom_site_label_2
_geom_bond_distance
_geom_bond_site_symmetry_2
C1 C2 1.532(6) .
C1 Zn1 1.964(4) .
C1 H1A 0.9900 .
C1 H1B 0.9900 .
C2 H2A 0.9800 .
C2 H2B 0.9800 .
C2 H2C 0.9800 .
C3 N1 1.335(5) .
C3 C4 1.420(6) .
C3 H3 0.9500 .
C4 C5 1.383(6) .
C4 H4 0.9500 .
C5 C6 1.417(5) .
C5 H5 0.9500 .
C6 C7 1.386(6) .
C6 N1 1.392(5) .
C7 O1 1.291(5) .
C7 H7 0.9500 .
O1 Zn1 2.091(3) 2_745
O1 Zn1 2.189(3) .
Zn1 N1 1.994(3) .
Zn1 O1 2.091(3) 2_755
C8 C9 1.190(10) .
C8 H8A 0.9800 .
C8 H8B 0.9800 .
C8 H8C 0.9800 .
C9 C10 1.3900 .
C9 C14 1.3900 .
C10 C11 1.3900 .
C10 H10 0.9500 .
C11 C12 1.3900 .
C11 H11 0.9500 .
C12 C13 1.3900 .
C12 H12 0.9500 .
C13 C14 1.3900 .
C13 H13 0.9500 .
C14 H14 0.9500 .

loop_
_geom_torsion_atom_site_label_1
_geom_torsion_atom_site_label_2
_geom_torsion_atom_site_label_3
_geom_torsion_atom_site_label_4
_geom_torsion
_geom_torsion_site_symmetry_4
N1 C3 C4 C5 0.1(5) .
C3 C4 C5 C6 -0.1(4) .
C4 C5 C6 C7 -176.8(4) .
C4 C5 C6 N1 0.0(5) .
N1 C6 C7 O1 -0.4(6) .
C5 C6 C7 O1 176.3(4) .
C6 C7 O1 Zn1 -167.6(3) 2_745
C6 C7 O1 Zn1 0.9(4) .
C4 C3 N1 C6 -0.1(4) .
C4 C3 N1 Zn1 176.6(3) .
C7 C6 N1 C3 177.4(4) .
C5 C6 N1 C3 0.0(4) .
C7 C6 N1 Zn1 -0.4(4) .
C5 C6 N1 Zn1 -177.8(3) .
C8 C9 C10 C11 -177.0(7) .
C14 C9 C10 C11 0.0 .
C9 C10 C11 C12 0.0 .
C10 C11 C12 C13 0.0 .
C11 C12 C13 C14 0.0 .
C12 C13 C14 C9 0.0 .
C8 C9 C14 C13 176.9(7) .
C10 C9 C14 C13 0.0 .
